data_4077530
loop_
_publ_author_name
'van Staveren, Dave R.'
'Weyherm\"uller, Thomas'
'Metzler-Nolte, Nils'

_publ_section_title
;
 The Mo(\h-allyl)(CO)2Moiety as a Robust Marker Group in Bioorganometallic
 Chemistry. Unusual Crystal Structure of the Phenylalanine Derivative
 Mo(C5H4-CO-Phe-OMe)(\h-allyl)(CO)2
;
_journal_issue 18
_journal_name_full Organometallics
_journal_page_first 3730
_journal_paper_doi 10.1021/om0003483
_journal_volume 19
_journal_year 2000
_chemical_formula_sum 'C21 H21 Mo N O5'
_chemical_formula_weight 463.33
_chemical_name_systematic
; 
 ? 
;
_space_group_IT_number 5
_symmetry_cell_setting monoclinic
_symmetry_space_group_name_Hall 'C 2y'
_symmetry_space_group_name_H-M 'C 1 2 1'
_atom_sites_solution_hydrogens geom
_atom_sites_solution_primary direct
_atom_sites_solution_secondary difmap
_audit_creation_method SHELXL
_cell_angle_alpha 90.00
_cell_angle_beta 102.82(2)
_cell_angle_gamma 90.00
_cell_formula_units_Z 8
_cell_length_a 27.088(4)
_cell_length_b 9.909(1)
_cell_length_c 14.865(2)
_cell_measurement_reflns_used 8943
_cell_measurement_temperature 100(2)
_cell_volume 3890.5(9)
_computing_structure_refinement 'SHELXL-93 (Sheldrick, 1993)'
_computing_structure_solution 'SHELXS-86 (Sheldrick, 1990)'
_diffrn_ambient_temperature 100(2)
_diffrn_measurement_device 'Nonius KappaCCD'
_diffrn_measurement_method '\w, 416 frames a 180 sec./1 deg.'
_diffrn_radiation_monochromator graphite
_diffrn_radiation_source 'fine-focus sealed tube'
_diffrn_radiation_type MoK\a
_diffrn_radiation_wavelength 0.71073
_diffrn_reflns_av_R_equivalents 0.1297
_diffrn_reflns_av_sigmaI/netI 0.1259
_diffrn_reflns_limit_h_max 32
_diffrn_reflns_limit_h_min -35
_diffrn_reflns_limit_k_max 8
_diffrn_reflns_limit_k_min -12
_diffrn_reflns_limit_l_max 19
_diffrn_reflns_limit_l_min -19
_diffrn_reflns_number 14173
_diffrn_reflns_theta_max 25.00
_diffrn_reflns_theta_min 2.89
_exptl_absorpt_coefficient_mu 0.707
_exptl_absorpt_correction_T_max 0.664
_exptl_absorpt_correction_T_min 0.986
_exptl_absorpt_correction_type 'MulAbs/Platon99, Univ. Glasgow 1999'
_exptl_crystal_colour yellow
_exptl_crystal_density_diffrn 1.582
_exptl_crystal_description 'thin needle'
_exptl_crystal_F_000 1888
_exptl_crystal_size_max 0.80
_exptl_crystal_size_mid 0.04
_exptl_crystal_size_min 0.02
_refine_diff_density_max 0.928
_refine_diff_density_min -0.817
_refine_diff_density_rms 0.110
_refine_ls_abs_structure_details 'Flack H D (1983), Acta Cryst. A39, 876-881'
_refine_ls_abs_structure_Flack -0.03(5)
_refine_ls_extinction_method none
_refine_ls_goodness_of_fit_all 0.999
_refine_ls_goodness_of_fit_obs 1.087
_refine_ls_matrix_type full
_refine_ls_number_parameters 507
_refine_ls_number_reflns 6072
_refine_ls_number_restraints 7
_refine_ls_restrained_S_all 1.047
_refine_ls_restrained_S_obs 1.086
_refine_ls_R_factor_all 0.0874
_refine_ls_R_factor_obs 0.0606
_refine_ls_shift/esd_max -0.030
_refine_ls_shift/esd_mean 0.001
_refine_ls_structure_factor_coef Fsqd
_refine_ls_weighting_details 'w=1/[\s^2^(Fo^2^)+(0.0711P)^2^+0.0000P] where P=(Fo^2^+2Fc^2^)/3'
_refine_ls_weighting_scheme calc
_refine_ls_wR_factor_all 0.1592
_refine_ls_wR_factor_obs 0.1413
_reflns_number_observed 4550
_reflns_number_total 6081
_reflns_observed_criterion >2sigma(I)
_cod_data_source_file om0003483.cif
_cod_data_source_block 3a
_cod_depositor_comments
;
The following automatic conversions were performed:

'_symmetry_cell_setting' value 'Monoclinic' changed to 'monoclinic'
according to /home/saulius/struct/CIF-dictionaries/cif_core.dic
dictionary named 'cif_core.dic' version 2.4.2 from 2011-04-26.

Automatic conversion script
Id: cif_fix_values 1715 2011-07-08 13:25:40Z adriana 

The following automatic conversions were performed:

'_refine_ls_weighting_scheme' value 'calc
w=1/[\s^2^(Fo^2^)+(0.0711P)^2^+0.0000P] where P=(Fo^2^+2Fc^2^)/3' was
changed to 'calc'. New tag '_refine_ls_weighting_details' was
created. The value of the new tag was set to
'w=1/[\s^2^(Fo^2^)+(0.0711P)^2^+0.0000P] where P=(Fo^2^+2Fc^2^)/3'.

Automatic conversion script
Id: cif_fix_values 3143 2015-03-26 13:38:13Z robertas 
;
_cod_original_sg_symbol_H-M C2
_cod_database_code 4077530

loop_
_symmetry_equiv_pos_as_xyz
'x, y, z'
'-x, y, -z'
'x+1/2, y+1/2, z'
'-x+1/2, y+1/2, -z'

loop_
_atom_site_aniso_label
_atom_site_aniso_U_11
_atom_site_aniso_U_22
_atom_site_aniso_U_33
_atom_site_aniso_U_23
_atom_site_aniso_U_13
_atom_site_aniso_U_12
Mo1 0.0202(3) 0.0557(5) 0.0283(3) -0.0005(4) 0.0060(3) -0.0065(4)
C1 0.022(4) 0.037(5) 0.028(5) 0.009(4) 0.004(4) -0.007(3)
C2 0.021(5) 0.063(6) 0.040(6) 0.008(5) 0.004(4) -0.006(4)
C3 0.022(5) 0.048(6) 0.042(6) -0.011(5) 0.009(4) -0.004(4)
C4 0.023(4) 0.050(5) 0.023(5) -0.006(4) 0.010(4) -0.013(4)
C5 0.016(4) 0.037(5) 0.028(4) 0.001(4) -0.004(3) -0.004(3)
O6 0.034(3) 0.024(3) 0.038(3) 0.000(2) 0.007(3) 0.000(2)
C6 0.024(4) 0.031(5) 0.024(4) -0.002(4) 0.004(4) -0.006(3)
N7 0.027(3) 0.016(3) 0.034(3) -0.004(3) 0.008(2) 0.003(3)
C8 0.026(4) 0.026(5) 0.029(4) 0.002(3) 0.009(3) 0.005(3)
O9 0.056(4) 0.033(3) 0.036(3) -0.003(3) 0.011(3) 0.018(3)
C9 0.028(4) 0.025(4) 0.029(5) 0.006(4) 0.011(4) 0.001(3)
O10 0.024(3) 0.038(4) 0.047(3) 0.008(3) 0.013(3) 0.002(2)
C11 0.029(5) 0.067(6) 0.059(6) 0.009(5) 0.021(5) 0.006(4)
C12 0.043(5) 0.025(4) 0.033(5) -0.010(4) 0.013(4) 0.003(4)
C13 0.029(4) 0.024(4) 0.038(5) 0.000(3) 0.011(4) 0.012(3)
C14 0.039(5) 0.038(5) 0.044(6) -0.007(4) 0.012(4) -0.012(4)
C15 0.037(5) 0.057(7) 0.041(5) 0.001(4) 0.020(4) -0.005(4)
C16 0.048(5) 0.061(5) 0.028(4) 0.003(6) 0.012(4) 0.031(6)
C17 0.030(4) 0.110(9) 0.024(4) -0.023(7) -0.006(4) 0.014(7)
C18 0.027(4) 0.069(6) 0.036(5) 0.011(5) 0.008(4) 0.009(5)
C19 0.053(8) 0.072(8) 0.107(11) -0.006(7) 0.034(8) 0.011(6)
C20 0.116(10) 0.339(24) 0.090(10) -0.116(15) 0.088(8) -0.172(14)
C21 0.110(12) 0.200(17) 0.051(9) 0.012(10) -0.010(9) 0.096(12)
C22 0.080(9) 0.093(9) 0.048(8) 0.026(7) 0.008(7) 0.011(7)
O22 0.106(8) 0.158(10) 0.114(9) 0.021(8) 0.043(7) 0.007(8)
C23 0.039(6) 0.086(8) 0.047(7) -0.007(6) 0.032(5) -0.016(5)
O23 0.055(5) 0.128(7) 0.062(5) -0.053(5) 0.023(4) -0.060(5)
Mo2 0.0240(3) 0.0286(3) 0.0407(4) -0.0020(4) 0.0142(3) 0.0019(4)
C31 0.035(5) 0.027(4) 0.051(6) -0.005(4) 0.020(5) 0.003(4)
C32 0.031(4) 0.059(7) 0.037(5) -0.007(5) 0.011(4) -0.009(5)
C33 0.038(6) 0.059(6) 0.048(6) 0.017(5) 0.021(5) 0.015(5)
C34 0.037(5) 0.043(5) 0.041(6) -0.004(4) 0.025(5) 0.002(4)
C35 0.027(4) 0.025(5) 0.042(5) 0.006(4) 0.016(3) 0.002(4)
O36 0.036(3) 0.018(3) 0.051(4) -0.005(3) 0.018(3) -0.006(2)
C36 0.016(4) 0.044(5) 0.033(5) -0.007(4) 0.016(4) -0.005(4)
N37 0.028(3) 0.018(3) 0.046(4) -0.001(4) 0.013(3) -0.002(4)
C38 0.019(4) 0.037(5) 0.061(6) -0.006(4) 0.008(4) 0.002(3)
C39 0.035(5) 0.040(6) 0.065(6) 0.008(5) 0.004(5) 0.012(5)
O39 0.052(4) 0.269(13) 0.063(5) -0.070(9) -0.005(4) 0.021(9)
O40 0.052(4) 0.132(8) 0.053(4) 0.016(5) 0.030(3) 0.013(5)
C41 0.081(8) 0.149(14) 0.061(7) 0.002(9) 0.043(6) 0.005(10)
C42 0.037(4) 0.050(6) 0.063(6) -0.008(6) 0.013(4) -0.007(5)
C43 0.015(4) 0.043(5) 0.053(6) -0.001(4) 0.011(4) -0.001(3)
C44 0.037(5) 0.027(6) 0.083(7) 0.005(5) 0.008(5) 0.000(4)
C45 0.091(8) 0.030(6) 0.074(7) 0.012(5) 0.029(6) 0.003(5)
C46 0.042(6) 0.065(7) 0.047(6) -0.001(5) 0.008(5) -0.008(5)
C47 0.045(5) 0.037(5) 0.066(7) 0.004(5) 0.024(5) 0.005(4)
C48 0.044(5) 0.041(5) 0.049(6) 0.003(4) 0.018(5) 0.001(4)
C49 0.088(9) 0.121(13) 0.342(26) 0.078(16) 0.157(14) 0.039(10)
C50 0.019(5) 0.284(27) 0.177(17) 0.024(20) 0.030(8) 0.060(12)
C51 0.076(8) 0.036(6) 0.087(9) -0.009(6) 0.036(7) 0.024(5)
C52 0.022(5) 0.066(7) 0.059(8) -0.015(6) 0.020(5) -0.011(5)
O52 0.054(5) 0.103(6) 0.056(5) -0.017(5) 0.021(4) -0.023(4)
C53 0.040(6) 0.052(6) 0.033(6) -0.011(5) 0.022(5) 0.006(5)
O53 0.047(4) 0.061(4) 0.046(4) 0.015(4) 0.020(3) 0.015(3)

loop_
_atom_site_label
_atom_site_type_symbol
_atom_site_fract_x
_atom_site_fract_y
_atom_site_fract_z
_atom_site_U_iso_or_equiv
_atom_site_thermal_displace_type
_atom_site_occupancy
_atom_site_calc_flag
_atom_site_refinement_flags
Mo1 Mo 0.14203(2) 0.66336(12) 0.98175(4) 0.0346(2) Uani 1 d .
C1 C 0.0708(3) 0.5343(8) 0.9239(5) 0.029(2) Uani 1 d .
H1 H 0.0741(3) 0.4389(8) 0.9216(5) 0.035 Uiso 1 calc R
C2 C 0.0608(4) 0.6102(10) 0.9980(7) 0.042(3) Uani 1 d .
H2 H 0.0553(4) 0.5739(10) 1.0541(7) 0.050 Uiso 1 calc R
C3 C 0.0601(3) 0.7456(10) 0.9761(7) 0.037(2) Uani 1 d .
H3 H 0.0546(3) 0.8177(10) 1.0149(7) 0.045 Uiso 1 calc R
C4 C 0.0688(3) 0.7590(9) 0.8867(6) 0.031(2) Uani 1 d .
H4 H 0.0702(3) 0.8414(9) 0.8546(6) 0.038 Uiso 1 calc R
C5 C 0.0752(3) 0.6275(8) 0.8528(5) 0.028(2) Uani 1 d .
O6 O 0.0914(2) 0.4658(5) 0.7451(4) 0.0322(13) Uani 1 d .
C6 C 0.0836(3) 0.5856(8) 0.7628(5) 0.027(2) Uani 1 d .
N7 N 0.0832(2) 0.6816(7) 0.6987(4) 0.0256(13) Uani 1 d .
H7 H 0.0770(2) 0.7661(7) 0.7108(4) 0.031 Uiso 1 calc R
C8 C 0.0930(3) 0.6452(7) 0.6092(5) 0.027(2) Uani 1 d .
H8 H 0.0666(3) 0.5792(7) 0.5788(5) 0.032 Uiso 1 calc R
O9 O 0.1538(2) 0.4926(5) 0.5691(4) 0.041(2) Uani 1 d .
C9 C 0.1450(3) 0.5792(8) 0.6194(5) 0.027(2) Uani 1 d .
O10 O 0.1793(2) 0.6364(5) 0.6863(4) 0.0356(14) Uani 1 d .
C11 C 0.2296(3) 0.5805(10) 0.6989(7) 0.050(3) Uani 1 d .
H11A H 0.2306(7) 0.4919(28) 0.7286(38) 0.075 Uiso 1 calc R
H11B H 0.2539(4) 0.6410(31) 0.7379(34) 0.075 Uiso 1 calc R
H11C H 0.2384(9) 0.5706(57) 0.6388(8) 0.075 Uiso 1 calc R
C12 C 0.0901(3) 0.7706(7) 0.5460(6) 0.033(2) Uani 1 d .
H12A H 0.0576(3) 0.8175(7) 0.5436(6) 0.039 Uiso 1 calc R
H12B H 0.1177(3) 0.8335(7) 0.5735(6) 0.039 Uiso 1 calc R
C13 C 0.0942(3) 0.7371(7) 0.4494(6) 0.030(2) Uani 1 d .
C14 C 0.1402(3) 0.7481(8) 0.4248(6) 0.040(2) Uani 1 d .
H14 H 0.1690(3) 0.7781(8) 0.4691(6) 0.048 Uiso 1 calc R
C15 C 0.1451(3) 0.7157(8) 0.3357(6) 0.043(3) Uani 1 d .
H15 H 0.1772(3) 0.7212(8) 0.3200(6) 0.052 Uiso 1 calc R
C16 C 0.1030(3) 0.6757(12) 0.2710(5) 0.045(2) Uani 1 d .
H16 H 0.1054(3) 0.6588(12) 0.2092(5) 0.054 Uiso 1 calc R
C17 C 0.0571(3) 0.6603(14) 0.2963(5) 0.056(3) Uani 1 d .
H17 H 0.0283(3) 0.6295(14) 0.2525(5) 0.068 Uiso 1 calc R
C18 C 0.0533(3) 0.6897(11) 0.3860(5) 0.044(2) Uani 1 d .
H18 H 0.0219(3) 0.6768(11) 0.4034(5) 0.053 Uiso 1 calc R
C19 C 0.1971(4) 0.5467(7) 0.9186(10) 0.075(4) Uani 1 d D
C20 C 0.2139(4) 0.6821(6) 0.9287(8) 0.172(9) Uani 1 d D
C21 C 0.1971(6) 0.8163(11) 0.9107(10) 0.125(7) Uani 1 d D
C22 C 0.1744(5) 0.5291(13) 1.0746(9) 0.074(4) Uani 1 d .
O22 O 0.1843(4) 0.4443(13) 1.1273(8) 0.123(4) Uani 1 d .
C23 C 0.1714(4) 0.7791(11) 1.0878(8) 0.054(3) Uani 1 d .
O23 O 0.1889(3) 0.8525(9) 1.1454(6) 0.080(3) Uani 1 d .
Mo2 Mo -0.06325(2) 0.17928(11) -0.29945(4) 0.0300(2) Uani 1 d .
C31 C -0.0341(3) 0.0637(8) -0.4125(6) 0.036(2) Uani 1 d .
H31 H -0.0348(3) -0.0322(8) -0.4125(6) 0.043 Uiso 1 calc R
C32 C -0.0719(3) 0.1464(9) -0.4609(6) 0.042(2) Uani 1 d .
H32 H -0.1027(3) 0.1170(9) -0.5000(6) 0.050 Uiso 1 calc R
C33 C -0.0568(4) 0.2837(10) -0.4420(7) 0.046(3) Uani 1 d .
H33 H -0.0758(4) 0.3613(10) -0.4659(7) 0.056 Uiso 1 calc R
C34 C -0.0078(3) 0.2834(9) -0.3805(7) 0.038(2) Uani 1 d .
H34 H 0.0115(3) 0.3605(9) -0.3565(7) 0.045 Uiso 1 calc R
C35 C 0.0065(3) 0.1457(7) -0.3622(6) 0.030(2) Uani 1 d .
O36 O 0.0583(2) -0.0380(5) -0.2954(4) 0.0338(14) Uani 1 d .
C36 C 0.0545(3) 0.0844(8) -0.3064(6) 0.029(2) Uani 1 d .
N37 N 0.0915(2) 0.1726(7) -0.2712(4) 0.0301(13) Uani 1 d .
H37 H 0.0877(2) 0.2585(7) -0.2861(4) 0.036 Uiso 1 calc R
C38 C 0.1373(3) 0.1274(8) -0.2092(6) 0.039(2) Uani 1 d .
H38 H 0.1396(3) 0.0275(8) -0.2170(6) 0.047 Uiso 1 calc R
C39 C 0.1325(3) 0.1540(10) -0.1089(7) 0.048(2) Uani 1 d .
O39 O 0.1681(3) 0.1585(16) -0.0473(5) 0.131(4) Uani 1 d .
O40 O 0.0878(2) 0.1419(9) -0.0988(4) 0.076(3) Uani 1 d .
C41 C 0.0819(4) 0.1466(18) -0.0045(7) 0.093(5) Uani 1 d .
H41A H 0.0468(10) 0.1244(94) -0.0029(11) 0.139 Uiso 1 calc R
H41B H 0.0899(34) 0.2375(32) 0.0205(22) 0.139 Uiso 1 calc R
H41C H 0.1048(27) 0.0812(71) 0.0328(16) 0.139 Uiso 1 calc R
C42 C 0.1843(3) 0.1883(12) -0.2291(6) 0.050(2) Uani 1 d .
H42A H 0.1779(3) 0.2853(12) -0.2432(6) 0.060 Uiso 1 calc R
H42B H 0.2117(3) 0.1822(12) -0.1728(6) 0.060 Uiso 1 calc R
C43 C 0.2021(3) 0.1252(8) -0.3062(6) 0.037(2) Uani 1 d .
C44 C 0.2048(3) 0.1977(10) -0.3865(8) 0.050(3) Uani 1 d .
H44 H 0.1928(3) 0.2881(10) -0.3933(8) 0.060 Uiso 1 calc R
C45 C 0.2250(4) 0.1384(9) -0.4572(8) 0.063(3) Uani 1 d .
H45 H 0.2270(4) 0.1882(9) -0.5109(8) 0.076 Uiso 1 calc R
C46 C 0.2413(3) 0.0115(10) -0.4468(7) 0.052(3) Uani 1 d .
H46 H 0.2551(3) -0.0293(10) -0.4936(7) 0.062 Uiso 1 calc R
C47 C 0.2384(3) -0.0610(9) -0.3703(7) 0.048(2) Uani 1 d .
H47 H 0.2498(3) -0.1520(9) -0.3648(7) 0.057 Uiso 1 calc R
C48 C 0.2191(3) -0.0027(9) -0.3002(7) 0.043(2) Uani 1 d .
H48 H 0.2179(3) -0.0544(9) -0.2469(7) 0.052 Uiso 1 calc R
C49 C -0.1308(5) 0.3348(9) -0.2959(17) 0.167(9) Uani 1 d D
C50 C -0.1426(4) 0.2009(7) -0.2763(12) 0.159(9) Uani 1 d D
C51 C -0.1415(5) 0.0679(9) -0.3093(9) 0.064(3) Uani 1 d D
C52 C -0.0397(4) 0.2911(11) -0.1903(8) 0.047(3) Uani 1 d .
O52 O -0.0247(3) 0.3491(9) -0.1258(6) 0.070(2) Uani 1 d .
C53 C -0.0455(4) 0.0382(10) -0.2062(7) 0.039(3) Uani 1 d .
O53 O -0.0339(3) -0.0413(7) -0.1490(5) 0.050(2) Uani 1 d .

loop_
_atom_type_symbol
_atom_type_description
_atom_type_scat_dispersion_real
_atom_type_scat_dispersion_imag
_atom_type_scat_source
C C 0.0033 0.0016 'International Tables Vol C Tables 4.2.6.8 and 6.1.1.4'
H H 0.0000 0.0000 'International Tables Vol C Tables 4.2.6.8 and 6.1.1.4'
N N 0.0061 0.0033 'International Tables Vol C Tables 4.2.6.8 and 6.1.1.4'
O O 0.0106 0.0060 'International Tables Vol C Tables 4.2.6.8 and 6.1.1.4'
Mo Mo -1.6832 0.6857 'International Tables Vol C Tables 4.2.6.8 and 6.1.1.4'

loop_
_geom_angle_atom_site_label_1
_geom_angle_atom_site_label_2
_geom_angle_atom_site_label_3
_geom_angle
C23 Mo1 C22 78.2(5)
C23 Mo1 C19 116.5(4)
C22 Mo1 C19 73.4(5)
C23 Mo1 C20 90.3(4)
C22 Mo1 C20 90.9(5)
C19 Mo1 C20 36.5(2)
C23 Mo1 C1 140.8(4)
C22 Mo1 C1 95.2(4)
C19 Mo1 C1 97.8(3)
C20 Mo1 C1 128.7(3)
C23 Mo1 C2 105.8(4)
C22 Mo1 C2 93.3(5)
C19 Mo1 C2 131.1(3)
C20 Mo1 C2 163.9(4)
C1 Mo1 C2 35.4(3)
C23 Mo1 C3 92.1(4)
C22 Mo1 C3 121.8(5)
C19 Mo1 C3 150.7(4)
C20 Mo1 C3 146.9(4)
C1 Mo1 C3 58.4(3)
C2 Mo1 C3 34.3(3)
C23 Mo1 C5 147.2(4)
C22 Mo1 C5 127.5(4)
C19 Mo1 C5 92.5(4)
C20 Mo1 C5 107.1(4)
C1 Mo1 C5 35.6(3)
C2 Mo1 C5 58.4(3)
C3 Mo1 C5 58.2(3)
C23 Mo1 C4 112.4(4)
C22 Mo1 C4 150.5(5)
C19 Mo1 C4 120.2(4)
C20 Mo1 C4 115.5(4)
C1 Mo1 C4 58.7(3)
C2 Mo1 C4 57.7(3)
C3 Mo1 C4 34.8(3)
C5 Mo1 C4 35.1(3)
C23 Mo1 C21 79.3(4)
C22 Mo1 C21 119.1(5)
C19 Mo1 C21 68.0(3)
C20 Mo1 C21 33.8(2)
C1 Mo1 C21 134.4(4)
C2 Mo1 C21 147.3(4)
C3 Mo1 C21 114.8(3)
C5 Mo1 C21 99.8(4)
C4 Mo1 C21 90.3(3)
C2 C1 C5 107.1(8)
C2 C1 Mo1 72.8(5)
C5 C1 Mo1 73.7(4)
C3 C2 C1 109.3(9)
C3 C2 Mo1 73.7(6)
C1 C2 Mo1 71.8(5)
C2 C3 C4 108.6(9)
C2 C3 Mo1 72.0(6)
C4 C3 Mo1 73.2(5)
C3 C4 C5 107.9(7)
C3 C4 Mo1 72.1(5)
C5 C4 Mo1 72.1(5)
C4 C5 C1 107.2(7)
C4 C5 C6 129.7(7)
C1 C5 C6 123.1(7)
C4 C5 Mo1 72.8(5)
C1 C5 Mo1 70.7(4)
C6 C5 Mo1 122.5(5)
O6 C6 N7 120.1(7)
O6 C6 C5 122.1(7)
N7 C6 C5 117.8(7)
C6 N7 C8 119.7(6)
N7 C8 C9 111.4(6)
N7 C8 C12 111.1(6)
C9 C8 C12 108.9(6)
O9 C9 O10 124.8(7)
O9 C9 C8 123.4(7)
O10 C9 C8 111.6(6)
C9 O10 C11 114.6(7)
C13 C12 C8 113.4(6)
C18 C13 C14 119.0(8)
C18 C13 C12 120.9(7)
C14 C13 C12 120.0(7)
C13 C14 C15 121.0(8)
C16 C15 C14 119.4(8)
C15 C16 C17 119.7(7)
C16 C17 C18 120.0(7)
C13 C18 C17 120.7(8)
C20 C19 Mo1 72.3(6)
C21 C20 C19 142.3(12)
C21 C20 Mo1 83.0(9)
C19 C20 Mo1 71.2(6)
C20 C21 Mo1 63.2(8)
O22 C22 Mo1 167.6(13)
O23 C23 Mo1 175.6(10)
C52 Mo2 C53 80.4(4)
C52 Mo2 C50 88.1(5)
C53 Mo2 C50 93.0(4)
C52 Mo2 C35 105.8(3)
C53 Mo2 C35 95.1(3)
C50 Mo2 C35 164.9(5)
C52 Mo2 C31 141.6(4)
C53 Mo2 C31 95.2(3)
C50 Mo2 C31 130.3(4)
C35 Mo2 C31 36.2(3)
C52 Mo2 C34 92.8(4)
C53 Mo2 C34 126.2(4)
C50 Mo2 C34 140.3(4)
C35 Mo2 C34 35.6(3)
C31 Mo2 C34 59.1(3)
C52 Mo2 C51 116.1(4)
C53 Mo2 C51 77.6(4)
C50 Mo2 C51 35.4(2)
C35 Mo2 C51 135.2(3)
C31 Mo2 C51 99.8(3)
C34 Mo2 C51 146.6(4)
C52 Mo2 C32 148.9(4)
C53 Mo2 C32 124.8(4)
C50 Mo2 C32 106.4(5)
C35 Mo2 C32 58.6(3)
C31 Mo2 C32 34.2(3)
C34 Mo2 C32 58.5(3)
C51 Mo2 C32 89.3(4)
C52 Mo2 C33 114.5(4)
C53 Mo2 C33 151.8(4)
C50 Mo2 C33 110.6(5)
C35 Mo2 C33 58.6(3)
C31 Mo2 C33 57.9(3)
C34 Mo2 C33 35.0(3)
C51 Mo2 C33 112.8(4)
C32 Mo2 C33 34.8(3)
C52 Mo2 C49 74.2(6)
C53 Mo2 C49 120.8(5)
C50 Mo2 C49 35.0(2)
C35 Mo2 C49 142.8(4)
C31 Mo2 C49 135.9(6)
C34 Mo2 C49 107.8(4)
C51 Mo2 C49 67.9(3)
C32 Mo2 C49 101.8(6)
C33 Mo2 C49 87.0(5)
C32 C31 C35 109.2(7)
C32 C31 Mo2 75.6(5)
C35 C31 Mo2 71.8(5)
C31 C32 C33 108.2(8)
C31 C32 Mo2 70.2(5)
C33 C32 Mo2 73.2(5)
C32 C33 C34 108.0(8)
C32 C33 Mo2 71.9(5)
C34 C33 Mo2 71.1(5)
C35 C34 C33 107.3(8)
C35 C34 Mo2 70.2(5)
C33 C34 Mo2 73.9(5)
C34 C35 C31 107.3(8)
C34 C35 C36 130.9(7)
C31 C35 C36 121.7(7)
C34 C35 Mo2 74.2(5)
C31 C35 Mo2 72.0(5)
C36 C35 Mo2 121.3(5)
O36 C36 N37 123.9(7)
O36 C36 C35 120.6(7)
N37 C36 C35 115.4(7)
C36 N37 C38 120.5(7)
N37 C38 C42 113.4(7)
N37 C38 C39 108.5(6)
C42 C38 C39 112.3(7)
O39 C39 O40 123.9(10)
O39 C39 C38 121.7(8)
O40 C39 C38 112.9(8)
C39 O40 C41 115.5(8)
C43 C42 C38 114.9(8)
C48 C43 C44 117.1(9)
C48 C43 C42 120.9(9)
C44 C43 C42 121.9(8)
C43 C44 C45 121.2(8)
C46 C45 C44 118.5(10)
C45 C46 C47 121.2(10)
C46 C47 C48 120.4(9)
C43 C48 C47 121.5(9)
C50 C49 Mo2 67.0(6)
C51 C50 C49 141.8(16)
C51 C50 Mo2 76.4(7)
C49 C50 Mo2 78.0(7)
C50 C51 Mo2 68.2(7)
O52 C52 Mo2 176.1(10)
O53 C53 Mo2 177.3(8)

loop_
_geom_bond_atom_site_label_1
_geom_bond_atom_site_label_2
_geom_bond_distance
Mo1 C23 1.968(12)
Mo1 C22 1.977(12)
Mo1 C19 2.250(11)
Mo1 C20 2.264(10)
Mo1 C1 2.315(7)
Mo1 C2 2.327(10)
Mo1 C3 2.348(9)
Mo1 C5 2.354(7)
Mo1 C4 2.363(8)
Mo1 C21 2.52(2)
C1 C2 1.410(13)
C1 C5 1.428(11)
C2 C3 1.379(11)
C3 C4 1.407(13)
C4 C5 1.421(11)
C5 C6 1.467(11)
O6 C6 1.243(9)
C6 N7 1.345(9)
N7 C8 1.460(9)
C8 C9 1.530(10)
C8 C12 1.549(10)
O9 C9 1.196(9)
C9 O10 1.328(9)
O10 C11 1.444(10)
C12 C13 1.502(11)
C13 C18 1.370(11)
C13 C14 1.377(11)
C14 C15 1.398(12)
C15 C16 1.377(12)
C16 C17 1.384(11)
C17 C18 1.390(11)
C19 C20 1.413(6)
C20 C21 1.412(6)
C22 O22 1.139(14)
C23 O23 1.144(12)
Mo2 C52 1.952(11)
Mo2 C53 1.952(11)
Mo2 C50 2.261(11)
Mo2 C35 2.309(7)
Mo2 C31 2.313(9)
Mo2 C34 2.361(9)
Mo2 C51 2.366(12)
Mo2 C32 2.382(8)
Mo2 C33 2.399(10)
Mo2 C49 2.402(11)
C31 C32 1.384(12)
C31 C35 1.436(12)
C32 C33 1.431(14)
C33 C34 1.433(13)
C34 C35 1.428(12)
C35 C36 1.507(11)
O36 C36 1.225(9)
C36 N37 1.345(9)
N37 C38 1.444(10)
C38 C42 1.496(12)
C38 C39 1.548(13)
C39 O39 1.175(10)
C39 O40 1.257(10)
O40 C41 1.447(11)
C42 C43 1.478(12)
C43 C48 1.344(11)
C43 C44 1.409(13)
C44 C45 1.417(14)
C45 C46 1.330(13)
C46 C47 1.361(13)
C47 C48 1.392(12)
C49 C50 1.409(6)
C50 C51 1.409(6)
C52 O52 1.114(12)
C53 O53 1.150(11)
